data_2000443
loop_
_publ_author_name
'Iwasaki, K.'
'Ida, T.'
'Kawamoto, A.'
'Ugawa, A.'
'Yamashita, Y.'
'Yakushi, K.'
'Suzuki, T.'

_publ_section_title
;
 Structure of the charge-transfer complex of (DBTTF)(BTDA-TCNQ)
;
_journal_issue 11
_journal_name_full 'Acta Crystallographica Section C'
_journal_page_first 1982
_journal_page_last 1984
_journal_paper_doi 10.1107/S0108270192003445
_journal_volume 48
_journal_year 1992
_chemical_formula_sum 'C26 H8 N8 S6'
_chemical_formula_weight 624.8
_symmetry_cell_setting orthorhombic
_symmetry_space_group_name_H-M 'P n m n'
_cell_angle_alpha 90
_cell_angle_beta 90
_cell_angle_gamma 90
_cell_formula_units_Z 2
_cell_length_a 12.940(3)
_cell_length_b 13.551(3)
_cell_length_c 7.440(2)
_cell_volume 1304.6(5)
_diffrn_radiation_type Mo
_diffrn_radiation_wavelength 0.71073
_exptl_absorpt_coefficient_mu 0.496
_exptl_crystal_density_diffrn 1.59
_exptl_crystal_density_meas 1.60
_exptl_crystal_F_000 632
_cod_data_source_file as0570.cif
_cod_data_source_block as0570a
_cod_database_code 2000443

loop_
_atom_site_label
_atom_site_fract_x
_atom_site_fract_y
_atom_site_fract_z
S(1) .0 .25640(10) .0
N(1) .0875(2) .1804(2) -.0653(4)
C(1) .0510(2) .0898(2) -.0372(4)
C(2) .1090(3) .0 -.0792(7)
C(3) .2073(3) .0 -.1463(7)
C(4) .2655(3) -.0873(3) -.1846(5)
N(2) .3202(3) -.1511(3) -.2193(5)
S(2) .11480(10) -.11010(10) .42030(10)
C(5) .0489(4) .0 .4651(7)
C(6) .2267(3) -.0515(3) .3364(5)
C(7) .3112(3) -.1026(4) .2757(6)
C(8) .3967(3) -.0515(4) .2144(6)
H(7) .309(3) -.171(4) .259(6)
H(8) .453(3) -.085(3) .163(6)

loop_
_geom_bond_atom_site_label_1
_geom_bond_atom_site_label_2
_geom_bond_distance
S(1) N(1) 1.606(3)
N(1) C(1) 1.332(4)
C(1) C(2) 1.464(4)
C(2) C(3) 1.366(6)
C(3) C(4) 1.431(5)
C(4) N(2) 1.147(5)
S(2) C(5) 1.750(3)
S(2) C(6) 1.766(4)
C(6) C(7) 1.371(6)
C(7) C(8) 1.382(6)
C(7) H(7) 0.93(5)
C(8) H(8) 0.94(4)
